data_7008133
loop_
_publ_author_name
'Kurz, Philipp'
'Rattat, Dirk'
'Angst, Daniela'
'Schmalle, Helmut'
'Spingler, Bernhard'
'Alberto, Roger'
'Berke, Heinz'
'Beck, Wolfgang'

_publ_section_title
;
 The chemistry of the fac-[Re(CO)2(NO)]2+ fragment in aqueous solution.
;
_journal_issue 4
_journal_name_full 'Dalton transactions (Cambridge, England : 2003)'
_journal_page_first 804
_journal_page_last 810
_journal_paper_doi 10.1039/b417425a
_journal_year 2005
_chemical_formula_sum 'C12 H8 B Cl F4 N3 O3 Re'
_chemical_formula_weight 550.67
_chemical_name_systematic
;
?
;
_space_group_IT_number 62
_symmetry_cell_setting orthorhombic
_symmetry_space_group_name_Hall '-P 2ac 2n'
_symmetry_space_group_name_H-M 'P n m a'
_atom_sites_solution_hydrogens geom
_atom_sites_solution_primary direct
_atom_sites_solution_secondary difmap
_audit_creation_method SHELXL-97
_cell_angle_alpha 90.00
_cell_angle_beta 90.00
_cell_angle_gamma 90.00
_cell_formula_units_Z 4
_cell_length_a 17.0890(5)
_cell_length_b 12.1972(6)
_cell_length_c 7.8032(9)
_cell_measurement_reflns_used 8000
_cell_measurement_temperature 183(2)
_cell_volume 1626.5(2)
_computing_cell_refinement 'IPDS (Stoe,1999)'
_computing_data_collection 'IPDS (Stoe,1999)'
_computing_data_reduction 'X-RED (Stoe,1999)'
_computing_molecular_graphics 'ORTEP-3 (Farrugia,1997)'
_computing_publication_material 'SHELXL-97 (Sheldrick, 1997)'
_computing_structure_refinement 'SHELXL-97 (Sheldrick, 1997)'
_computing_structure_solution 'SIR-97 (Altomare, 1999)'
_diffrn_ambient_temperature 183(2)
_diffrn_measured_fraction_theta_full 0.994
_diffrn_measured_fraction_theta_max 0.994
_diffrn_measurement_device_type 'STOE IPDS'
_diffrn_measurement_method '/f oscillation scan'
_diffrn_radiation_monochromator graphite
_diffrn_radiation_source 'fine-focus sealed tube'
_diffrn_radiation_type MoK\a
_diffrn_radiation_wavelength 0.71073
_diffrn_reflns_av_R_equivalents 0.0614
_diffrn_reflns_av_sigmaI/netI 0.0340
_diffrn_reflns_limit_h_max 24
_diffrn_reflns_limit_h_min -23
_diffrn_reflns_limit_k_max 17
_diffrn_reflns_limit_k_min -17
_diffrn_reflns_limit_l_max 11
_diffrn_reflns_limit_l_min -11
_diffrn_reflns_number 16249
_diffrn_reflns_theta_full 30.44
_diffrn_reflns_theta_max 30.44
_diffrn_reflns_theta_min 2.87
_diffrn_standards_interval_count 'every image'
_diffrn_standards_interval_time 5
_diffrn_standards_number 50-200
_exptl_absorpt_coefficient_mu 7.695
_exptl_absorpt_correction_T_max 0.5060
_exptl_absorpt_correction_T_min 0.2015
_exptl_absorpt_correction_type numerical
_exptl_crystal_colour yellow
_exptl_crystal_density_diffrn 2.249
_exptl_crystal_density_method 'not measured'
_exptl_crystal_description block
_exptl_crystal_F_000 1032
_exptl_crystal_size_max 0.35
_exptl_crystal_size_mid 0.19
_exptl_crystal_size_min 0.19
_refine_diff_density_max 2.810
_refine_diff_density_min -1.570
_refine_diff_density_rms 0.191
_refine_ls_extinction_method none
_refine_ls_goodness_of_fit_ref 1.025
_refine_ls_hydrogen_treatment constr
_refine_ls_matrix_type full
_refine_ls_number_parameters 124
_refine_ls_number_reflns 2555
_refine_ls_number_restraints 0
_refine_ls_restrained_S_all 1.025
_refine_ls_R_factor_all 0.0522
_refine_ls_R_factor_gt 0.0430
_refine_ls_shift/su_max 0.056
_refine_ls_shift/su_mean 0.004
_refine_ls_structure_factor_coef Fsqd
_refine_ls_weighting_details 'calc w=1/[\s^2^(Fo^2^)+(0.0770P)^2^+2.7841P] where P=(Fo^2^+2Fc^2^)/3'
_refine_ls_weighting_scheme calc
_refine_ls_wR_factor_gt 0.1180
_refine_ls_wR_factor_ref 0.1211
_reflns_number_gt 2049
_reflns_number_total 2555
_reflns_threshold_expression >2sigma(I)
_cod_data_source_file b417425a.txt
_cod_data_source_block pk260504
_cod_original_sg_symbol_H-M Pnma
_cod_database_code 7008133

loop_
_symmetry_equiv_pos_as_xyz
'x, y, z'
'-x+1/2, -y, z+1/2'
'x+1/2, -y+1/2, -z+1/2'
'-x, y+1/2, -z'
'-x, -y, -z'
'x-1/2, y, -z-1/2'
'-x-1/2, y-1/2, z-1/2'
'x, -y-1/2, z'

loop_
_atom_site_label
_atom_site_type_symbol
_atom_site_fract_x
_atom_site_fract_y
_atom_site_fract_z
_atom_site_U_iso_or_equiv
_atom_site_adp_type
_atom_site_occupancy
_atom_site_symmetry_multiplicity
_atom_site_calc_flag
_atom_site_refinement_flags
_atom_site_disorder_assembly
_atom_site_disorder_group
Re1 Re 0.341782(16) 0.2500 0.72648(4) 0.03523(13) Uani 1 2 d S . .
Cl1 Cl 0.47834(11) 0.2500 0.8136(3) 0.0379(4) Uani 1 2 d S . .
C2 C 0.3175(3) 0.3621(5) 0.8896(8) 0.0389(11) Uani 1 1 d . . .
C10 C 0.3744(3) 0.4688(5) 0.5312(8) 0.0425(13) Uani 1 1 d . . .
H10 H 0.3494 0.5018 0.6237 0.051 Uiso 1 1 calc R . .
C11 C 0.4047(3) 0.5350(6) 0.4023(9) 0.0451(14) Uani 1 1 d . . .
H11 H 0.3992 0.6108 0.4069 0.054 Uiso 1 1 calc R . .
C12 C 0.4428(5) 0.4858(6) 0.2686(8) 0.0500(15) Uani 1 1 d . . .
H12 H 0.4655 0.5284 0.1832 0.060 Uiso 1 1 calc R . .
C13 C 0.4473(4) 0.3747(6) 0.2607(8) 0.0468(14) Uani 1 1 d . . .
H13 H 0.4718 0.3416 0.1676 0.056 Uiso 1 1 calc R . .
C14 C 0.4157(3) 0.3096(5) 0.3909(7) 0.0354(11) Uani 1 1 d . . .
B1 B 0.1798(6) 0.2500 0.2212(13) 0.042(2) Uani 1 2 d S . .
N1 N 0.2330(5) 0.2500 0.6480(9) 0.055(2) Uani 1 2 d S . .
N10 N 0.3800(3) 0.3582(4) 0.5274(6) 0.0358(9) Uani 1 1 d . . .
O2 O 0.3042(3) 0.4326(4) 0.9797(6) 0.0561(12) Uani 1 1 d . . .
O1 O 0.1681(4) 0.2500 0.6254(10) 0.062(2) Uani 1 2 d S . .
F1 F 0.1840(4) 0.2500 0.0400(7) 0.0590(14) Uani 1 2 d S . .
F2 F 0.2494(6) 0.2500 0.2765(12) 0.240(14) Uani 1 2 d S . .
F3 F 0.1438(10) 0.1677(12) 0.2815(9) 0.193(7) Uani 1 1 d . . .

loop_
_atom_site_aniso_label
_atom_site_aniso_U_11
_atom_site_aniso_U_22
_atom_site_aniso_U_33
_atom_site_aniso_U_23
_atom_site_aniso_U_13
_atom_site_aniso_U_12
Re1 0.02566(16) 0.0388(2) 0.04125(19) 0.000 0.00149(10) 0.000
Cl1 0.0314(8) 0.0386(10) 0.0436(9) 0.000 -0.0034(7) 0.000
C2 0.026(2) 0.043(3) 0.048(3) -0.001(3) 0.000(2) 0.004(2)
C10 0.032(3) 0.042(3) 0.053(3) 0.000(3) -0.002(2) 0.003(2)
C11 0.044(3) 0.035(3) 0.056(3) 0.004(3) -0.006(2) 0.000(2)
C12 0.055(4) 0.044(4) 0.050(3) 0.009(3) 0.000(3) -0.008(3)
C13 0.048(3) 0.045(3) 0.048(3) 0.000(3) 0.010(2) 0.000(3)
C14 0.027(2) 0.033(3) 0.046(3) -0.001(2) 0.0000(19) -0.0003(19)
B1 0.035(4) 0.045(5) 0.045(5) 0.000 -0.006(3) 0.000
N1 0.048(4) 0.081(6) 0.035(4) 0.000 0.009(3) 0.000
N10 0.029(2) 0.037(3) 0.042(2) 0.0007(19) -0.0036(16) 0.0018(18)
O2 0.052(3) 0.053(3) 0.063(3) -0.006(2) 0.009(2) 0.007(2)
O1 0.029(3) 0.111(7) 0.047(4) 0.000 -0.002(2) 0.000
F1 0.068(3) 0.068(4) 0.041(3) 0.000 0.000(3) 0.000
F2 0.055(5) 0.60(4) 0.069(6) 0.000 -0.019(4) 0.000
F3 0.334(18) 0.177(11) 0.068(4) -0.038(5) 0.040(6) -0.151(12)

loop_
_atom_type_symbol
_atom_type_description
_atom_type_scat_dispersion_real
_atom_type_scat_dispersion_imag
_atom_type_scat_source
C C 0.0033 0.0016 'International Tables Vol C Tables 4.2.6.8 and 6.1.1.4'
H H 0.0000 0.0000 'International Tables Vol C Tables 4.2.6.8 and 6.1.1.4'
B B 0.0013 0.0007 'International Tables Vol C Tables 4.2.6.8 and 6.1.1.4'
N N 0.0061 0.0033 'International Tables Vol C Tables 4.2.6.8 and 6.1.1.4'
O O 0.0106 0.0060 'International Tables Vol C Tables 4.2.6.8 and 6.1.1.4'
F F 0.0171 0.0103 'International Tables Vol C Tables 4.2.6.8 and 6.1.1.4'
Cl Cl 0.1484 0.1585 'International Tables Vol C Tables 4.2.6.8 and 6.1.1.4'
Re Re -1.0185 7.2310 'International Tables Vol C Tables 4.2.6.8 and 6.1.1.4'

loop_
_geom_angle_atom_site_label_1
_geom_angle_atom_site_label_2
_geom_angle_atom_site_label_3
_geom_angle
_geom_angle_site_symmetry_1
_geom_angle_site_symmetry_3
_geom_angle_publ_flag
C2 Re1 C2 91.2(4) . 8_565 ?
C2 Re1 N1 90.1(2) . . ?
C2 Re1 N1 90.1(2) 8_565 . ?
C2 Re1 N10 96.2(2) . . ?
C2 Re1 N10 171.7(2) 8_565 . ?
N1 Re1 N10 93.6(2) . . ?
C2 Re1 N10 171.7(2) . 8_565 ?
C2 Re1 N10 96.2(2) 8_565 8_565 ?
N1 Re1 N10 93.6(2) . 8_565 ?
N10 Re1 N10 76.1(3) . 8_565 ?
C2 Re1 Cl1 91.26(17) . . ?
C2 Re1 Cl1 91.26(17) 8_565 . ?
N1 Re1 Cl1 178.0(2) . . ?
N10 Re1 Cl1 84.85(12) . . ?
N10 Re1 Cl1 84.85(12) 8_565 . ?
O2 C2 Re1 176.3(6) . . ?
N10 C10 C11 122.5(6) . . ?
C12 C11 C10 118.4(6) . . ?
C13 C12 C11 119.9(6) . . ?
C12 C13 C14 120.8(6) . . ?
N10 C14 C13 119.6(6) . . ?
N10 C14 C14 115.8(3) . 8_565 ?
C13 C14 C14 124.6(4) . 8_565 ?
F2 B1 F3 109.3(10) . 8_565 ?
F2 B1 F3 109.3(10) . . ?
F3 B1 F3 104.7(17) 8_565 . ?
F2 B1 F1 107.0(9) . . ?
F3 B1 F1 113.3(6) 8_565 . ?
F3 B1 F1 113.3(6) . . ?
O1 N1 Re1 170.8(7) . . ?
C10 N10 C14 118.8(5) . . ?
C10 N10 Re1 125.3(4) . . ?
C14 N10 Re1 115.8(4) . . ?

loop_
_geom_bond_atom_site_label_1
_geom_bond_atom_site_label_2
_geom_bond_distance
_geom_bond_site_symmetry_2
_geom_bond_publ_flag
Re1 C2 1.914(6) . ?
Re1 C2 1.914(6) 8_565 ?
Re1 N1 1.957(9) . ?
Re1 N10 2.140(5) . ?
Re1 N10 2.140(5) 8_565 ?
Re1 Cl1 2.4306(19) . ?
C2 O2 1.134(8) . ?
C10 N10 1.353(8) . ?
C10 C11 1.389(9) . ?
C11 C12 1.368(10) . ?
C12 C13 1.359(10) . ?
C13 C14 1.398(8) . ?
C14 N10 1.364(7) . ?
C14 C14 1.455(12) 8_565 ?
B1 F2 1.264(14) . ?
B1 F3 1.268(12) 8_565 ?
B1 F3 1.268(12) . ?
B1 F1 1.416(12) . ?
N1 O1 1.124(10) . ?

loop_
_geom_torsion_atom_site_label_1
_geom_torsion_atom_site_label_2
_geom_torsion_atom_site_label_3
_geom_torsion_atom_site_label_4
_geom_torsion
_geom_torsion_site_symmetry_1
_geom_torsion_site_symmetry_2
_geom_torsion_site_symmetry_3
_geom_torsion_site_symmetry_4
_geom_torsion_publ_flag
C2 Re1 C2 O2 180(100) 8_565 . . . ?
N1 Re1 C2 O2 -90(8) . . . . ?
N10 Re1 C2 O2 3(8) . . . . ?
N10 Re1 C2 O2 26(9) 8_565 . . . ?
Cl1 Re1 C2 O2 88(8) . . . . ?
N10 C10 C11 C12 -1.3(9) . . . . ?
C10 C11 C12 C13 2.7(10) . . . . ?
C11 C12 C13 C14 -2.1(11) . . . . ?
C12 C13 C14 N10 -0.1(10) . . . . ?
C12 C13 C14 C14 178.0(5) . . . 8_565 ?
C2 Re1 N1 O1 -45.62(19) . . . . ?
C2 Re1 N1 O1 45.62(19) 8_565 . . . ?
N10 Re1 N1 O1 -141.84(13) . . . . ?
N10 Re1 N1 O1 141.84(13) 8_565 . . . ?
Cl1 Re1 N1 O1 180.000(13) . . . . ?
C11 C10 N10 C14 -0.9(9) . . . . ?
C11 C10 N10 Re1 175.9(4) . . . . ?
C13 C14 N10 C10 1.5(8) . . . . ?
C14 C14 N10 C10 -176.7(4) 8_565 . . . ?
C13 C14 N10 Re1 -175.6(4) . . . . ?
C14 C14 N10 Re1 6.2(4) 8_565 . . . ?
C2 Re1 N10 C10 -7.3(5) . . . . ?
C2 Re1 N10 C10 -160.4(13) 8_565 . . . ?
N1 Re1 N10 C10 83.2(5) . . . . ?
N10 Re1 N10 C10 176.1(4) 8_565 . . . ?
Cl1 Re1 N10 C10 -98.0(4) . . . . ?
C2 Re1 N10 C14 169.6(4) . . . . ?
C2 Re1 N10 C14 16.5(15) 8_565 . . . ?
N1 Re1 N10 C14 -99.9(4) . . . . ?
N10 Re1 N10 C14 -7.1(4) 8_565 . . . ?
Cl1 Re1 N10 C14 78.9(4) . . . . ?
